data_7234719
loop_
_publ_author_name
'Sarah Keller'
'Antonio Pertegas'
'Giulia Longo'
'Laura Martinez'
'Jesus Cerda'
'Jose M. Junquera-Hernandez'
'Alessandro Prescimone'
'Edwin C. Constable'
'Catherine E. Housecroft'
'Enrique Orti'
'Henk J. Bolink'

_publ_section_title
;
 Shine bright or live long: substituent effects in [Cu(N/\N)(P/\P)]+-based
 light-emitting electrochemical cells where N/\N is a 6-substituted
 2,2'-bipyridine
;
_journal_name_full 'Journal of Materials Chemistry C'
_journal_page_first 3857
_journal_page_last 3871
_journal_paper_doi 10.1039/C5TC03725E
_journal_volume 4
_journal_year 2016
_chemical_absolute_configuration .
_chemical_compound_source 'Sarah Keller'
_chemical_formula_moiety 'C55 H44 Cu1 F6 N2 O1 P3'
_chemical_formula_sum 'C55 H44 Cu F6 N2 O P3'
_chemical_formula_weight 1019.42
_space_group_IT_number 14
_space_group_name_Hall '-P 2yn'
_space_group_name_H-M_alt 'P 1 21/n 1'
_symmetry_cell_setting monoclinic
_symmetry_space_group_name_Hall '-P 2yn'
_symmetry_space_group_name_H-M 'P 1 21/n 1'
_atom_sites_solution_hydrogens difmap
_atom_sites_solution_primary other
_cell_angle_alpha 90
_cell_angle_beta 98.762(3)
_cell_angle_gamma 90
_cell_formula_units_Z 4
_cell_length_a 10.1842(7)
_cell_length_b 29.746(2)
_cell_length_c 16.1630(12)
_cell_measurement_reflns_used 9792
_cell_measurement_temperature 123
_cell_measurement_theta_max 70
_cell_measurement_theta_min 3
_cell_volume 4839.3(6)
_computing_cell_refinement 'Apex2 (Bruker AXS, 2006)'
_computing_data_collection 'Apex2 (Bruker AXS, 2006)'
_computing_data_reduction 'USER DEFINED DATA REDUCTION'
_computing_molecular_graphics 'CAMERON (Watkin et al., 1996)'
_computing_publication_material 'CRYSTALS (Betteridge et al., 2003)'
_computing_structure_refinement 'CRYSTALS (Betteridge et al., 2003)'
_computing_structure_solution 'Superflip (Palatinus & Chapuis, 2007)'
_diffrn_ambient_temperature 123
_diffrn_measured_fraction_theta_full 0.995
_diffrn_measured_fraction_theta_max 0.972
_diffrn_measurement_device Area
_diffrn_measurement_device_type 'Bruker Kappa Apex2'
_diffrn_measurement_method '\f & \w scans'
_diffrn_radiation_monochromator graphite
_diffrn_radiation_type 'Cu K\a'
_diffrn_radiation_wavelength 1.54178
_diffrn_reflns_av_R_equivalents 0.053
_diffrn_reflns_limit_h_max 11
_diffrn_reflns_limit_h_min -12
_diffrn_reflns_limit_k_max 35
_diffrn_reflns_limit_k_min -36
_diffrn_reflns_limit_l_max 16
_diffrn_reflns_limit_l_min -19
_diffrn_reflns_number 45877
_diffrn_reflns_theta_full 68.000
_diffrn_reflns_theta_max 70.194
_diffrn_reflns_theta_min 2.971
_diffrn_standards_interval_count .
_diffrn_standards_interval_time .
_diffrn_standards_number 0
_exptl_absorpt_coefficient_mu 2.126
_exptl_absorpt_correction_T_max 0.94
_exptl_absorpt_correction_T_min 0.79
_exptl_absorpt_correction_type multi-scan
_exptl_absorpt_process_details 'SADABS (Siemens, 1996)'
_exptl_crystal_colour yellow
_exptl_crystal_density_diffrn 1.399
_exptl_crystal_density_method 'not measured'
_exptl_crystal_description plate
_exptl_crystal_F_000 2096
_exptl_crystal_size_max 0.100
_exptl_crystal_size_mid 0.080
_exptl_crystal_size_min 0.030
_refine_diff_density_max 1.56
_refine_diff_density_min -0.99
_refine_ls_extinction_method None
_refine_ls_goodness_of_fit_ref 1.0005
_refine_ls_hydrogen_treatment constr
_refine_ls_matrix_type full
_refine_ls_number_parameters 613
_refine_ls_number_reflns 8845
_refine_ls_number_restraints 0
_refine_ls_R_factor_all 0.0616
_refine_ls_R_factor_gt 0.0442
_refine_ls_shift/su_max 0.0007193
_refine_ls_shift/su_mean 0.0000231
_refine_ls_structure_factor_coef Fsqd
_refine_ls_weighting_details
;
 Method, part 1, Chebychev polynomial, (Watkin, 1994, Prince, 1982) 
 [weight] = 1.0/[A~0~*T~0~(x)+A~1~*T~1~(x) ... +A~n-1~]*T~n-1~(x)] 
 where A~i~ are the Chebychev coefficients listed below and x= Fcalc/Fmax 
 Method = Robust Weighting (Prince, 1982) 
 W = [weight] * [1-(deltaF/6*sigmaF)^2^]^2^ 
 A~i~ are: 
 1.27 1.35 0.336 
;
_refine_ls_weighting_scheme calc
_refine_ls_wR_factor_all 0.1159
_refine_ls_wR_factor_gt 0.0715
_refine_ls_wR_factor_ref 0.1159
_reflns_limit_h_max 12
_reflns_limit_h_min -12
_reflns_limit_k_max 36
_reflns_limit_k_min 0
_reflns_limit_l_max 19
_reflns_limit_l_min 0
_reflns_number_gt 8089
_reflns_number_total 8964
_reflns_threshold_expression I>2.0\s(I)
_oxford_diffrn_Wilson_B_factor 0.00
_oxford_diffrn_Wilson_scale 0.00
_oxford_refine_ls_r_factor_ref 0.0616
_oxford_refine_ls_scale 0.062823(8)
_oxford_reflns_number_all 8845
_oxford_reflns_threshold_expression_ref I>-10.0\s(I)
_cod_data_source_file J-Mater-Chem-C-2016-4-3857.cif
_cod_data_source_block SK042_123K_1
_cod_depositor_comments
;
The following automatic conversions were performed:

data item '_atom_sites_solution_primary' value 'Other' was changed to
'other' in accordance with the built-in table derived from the CIF
Core dictionary named 'cif_core.dic' version 2.4.5 last updated on
2014-11-21.

Automatic conversion script
Id: cif_fix_values 6909 2019-04-08 15:41:33Z antanas 
;
_cod_original_sg_symbol_H-M 'P 1 21/n 1 '
_cod_original_formula_sum 'C55 H44 Cu1 F6 N2 O1 P3'
_cod_database_code 7234719

loop_
_symmetry_equiv_pos_as_xyz
x,y,z
-x,-y,-z
-x+1/2,y+1/2,-z+1/2
x+1/2,-y+1/2,z+1/2

loop_
_atom_site_label
_atom_site_type_symbol
_atom_site_fract_x
_atom_site_fract_y
_atom_site_fract_z
_atom_site_U_iso_or_equiv
_atom_site_occupancy
_atom_site_adp_type
_atom_site_refinement_flags_posn
_atom_site_refinement_flags_adp
_atom_site_refinement_flags_occupancy
_atom_site_disorder_assembly
_atom_site_disorder_group
_atom_site_attached_hydrogens
C1 C 0.3252(4) 0.40961(14) 0.0610(3) 0.0313 1.0000 Uani . . . . . .
C2 C 0.4017(5) 0.42611(16) 0.0042(3) 0.0397 1.0000 Uani . . . . . .
C3 C 0.5219(5) 0.44499(17) 0.0341(3) 0.0434 1.0000 Uani . . . . . .
C4 C 0.5628(4) 0.44719(16) 0.1190(3) 0.0410 1.0000 Uani . . . . . .
C5 C 0.4809(4) 0.42972(13) 0.1735(3) 0.0291 1.0000 Uani . . . . . .
C6 C 0.5167(4) 0.43039(14) 0.2660(3) 0.0315 1.0000 Uani . . . . . .
C7 C 0.6055(5) 0.46130(16) 0.3065(3) 0.0465 1.0000 Uani . . . . . .
C8 C 0.6271(5) 0.46190(17) 0.3928(3) 0.0542 1.0000 Uani . . . . . .
C9 C 0.5655(5) 0.43038(17) 0.4361(3) 0.0450 1.0000 Uani . . . . . .
C10 C 0.4818(4) 0.39848(14) 0.3920(3) 0.0300 1.0000 Uani . . . . . .
C11 C 0.4273(4) 0.36032(14) 0.4362(2) 0.0272 1.0000 Uani . . . . . .
C12 C 0.3706(5) 0.36689(16) 0.5075(3) 0.0388 1.0000 Uani . . . . . .
C13 C 0.3228(5) 0.33069(18) 0.5478(3) 0.0461 1.0000 Uani . . . . . .
C14 C 0.3345(5) 0.28780(17) 0.5179(3) 0.0415 1.0000 Uani . . . . . .
C15 C 0.3942(4) 0.28044(15) 0.4485(3) 0.0347 1.0000 Uani . . . . . .
C16 C 0.4390(4) 0.31692(14) 0.4066(3) 0.0271 1.0000 Uani . . . . . .
C17 C 0.1347(4) 0.47183(13) 0.3181(3) 0.0272 1.0000 Uani . . . . . .
C18 C 0.2415(4) 0.49559(14) 0.2961(3) 0.0353 1.0000 Uani . . . . . .
C19 C 0.2712(5) 0.53874(15) 0.3269(3) 0.0452 1.0000 Uani . . . . . .
C20 C 0.1939(5) 0.55754(16) 0.3801(3) 0.0488 1.0000 Uani . . . . . .
C21 C 0.0896(6) 0.53436(17) 0.4043(3) 0.0514 1.0000 Uani . . . . . .
C22 C 0.0593(5) 0.49120(15) 0.3732(3) 0.0408 1.0000 Uani . . . . . .
C23 C -0.0145(4) 0.39018(13) 0.3316(2) 0.0238 1.0000 Uani . . . . . .
C24 C -0.1384(4) 0.37384(15) 0.2986(3) 0.0325 1.0000 Uani . . . . . .
C25 C -0.2150(4) 0.35091(17) 0.3490(3) 0.0407 1.0000 Uani . . . . . .
C26 C -0.1696(5) 0.34413(16) 0.4325(3) 0.0391 1.0000 Uani . . . . . .
C27 C -0.0461(5) 0.36018(15) 0.4667(3) 0.0363 1.0000 Uani . . . . . .
C28 C 0.0312(4) 0.38285(14) 0.4162(3) 0.0304 1.0000 Uani . . . . . .
C29 C -0.0092(3) 0.43326(13) 0.1704(2) 0.0210 1.0000 Uani . . . . . .
C30 C -0.0529(4) 0.47743(13) 0.1539(3) 0.0253 1.0000 Uani . . . . . .
C31 C -0.1165(4) 0.48893(13) 0.0747(3) 0.0268 1.0000 Uani . . . . . .
C32 C -0.1385(4) 0.45725(14) 0.0110(3) 0.0262 1.0000 Uani . . . . . .
C33 C -0.1011(4) 0.41260(13) 0.0262(2) 0.0231 1.0000 Uani . . . . . .
C34 C -0.0372(3) 0.40191(12) 0.1061(2) 0.0192 1.0000 Uani . . . . . .
C35 C -0.1266(4) 0.37434(14) -0.0380(2) 0.0263 1.0000 Uani . . . . . .
C36 C -0.2462(4) 0.34624(15) -0.0177(3) 0.0345 1.0000 Uani . . . . . .
C37 C -0.1575(5) 0.39162(16) -0.1278(3) 0.0402 1.0000 Uani . . . . . .
C38 C -0.0028(4) 0.34454(13) -0.0233(2) 0.0239 1.0000 Uani . . . . . .
C39 C 0.0573(4) 0.32477(15) -0.0862(3) 0.0312 1.0000 Uani . . . . . .
C40 C 0.1651(4) 0.29641(15) -0.0669(3) 0.0325 1.0000 Uani . . . . . .
C41 C 0.2174(4) 0.28771(13) 0.0160(2) 0.0262 1.0000 Uani . . . . . .
C42 C 0.1628(4) 0.30820(13) 0.0810(2) 0.0214 1.0000 Uani . . . . . .
C43 C 0.0539(4) 0.33600(12) 0.0593(2) 0.0199 1.0000 Uani . . . . . .
C44 C 0.3881(4) 0.27316(13) 0.1898(2) 0.0235 1.0000 Uani . . . . . .
C45 C 0.5040(4) 0.29597(15) 0.1817(3) 0.0361 1.0000 Uani . . . . . .
C46 C 0.6229(5) 0.27325(19) 0.1833(3) 0.0464 1.0000 Uani . . . . . .
C47 C 0.6260(5) 0.22699(18) 0.1920(3) 0.0426 1.0000 Uani . . . . . .
C48 C 0.5107(5) 0.20349(16) 0.1971(3) 0.0365 1.0000 Uani . . . . . .
C49 C 0.3930(4) 0.22681(14) 0.1976(3) 0.0304 1.0000 Uani . . . . . .
C50 C 0.1285(3) 0.27050(12) 0.2414(2) 0.0218 1.0000 Uani . . . . . .
C51 C 0.0700(4) 0.23198(14) 0.2022(3) 0.0289 1.0000 Uani . . . . . .
C52 C -0.0014(4) 0.20277(14) 0.2452(3) 0.0335 1.0000 Uani . . . . . .
C53 C -0.0165(4) 0.21221(14) 0.3274(3) 0.0328 1.0000 Uani . . . . . .
C54 C 0.0367(4) 0.25099(14) 0.3658(3) 0.0310 1.0000 Uani . . . . . .
C55 C 0.1095(4) 0.28021(13) 0.3226(3) 0.0247 1.0000 Uani . . . . . .
Cu1 Cu 0.27461(5) 0.377980(18) 0.23706(3) 0.0191 1.0000 Uani . . . . . .
P2 P 0.23764(9) 0.30695(3) 0.19160(6) 0.0185 1.0000 Uani . . . . . .
O1 O 0.0039(2) 0.35772(8) 0.12421(15) 0.0199 1.0000 Uani . . . . . .
P1 P 0.09743(9) 0.41713(3) 0.26811(6) 0.0201 1.0000 Uani . . . . . .
N1 N 0.3634(3) 0.41090(11) 0.1445(2) 0.0259 1.0000 Uani . . . . . .
N2 N 0.4535(3) 0.39967(11) 0.3078(2) 0.0247 1.0000 Uani . . . . . .
P3 P 0.24963(15) 0.41726(4) 0.74007(9) 0.0489 1.0000 Uani . . . . . .
F3 F 0.3766(4) 0.41288(12) 0.6938(2) 0.0741 1.0000 Uani . . . . . .
F4 F 0.2034(3) 0.45970(11) 0.6853(2) 0.0753 1.0000 Uani . . . . . .
F5 F 0.1248(4) 0.42154(11) 0.7865(3) 0.1060 1.0000 Uani . . . . . .
F6 F 0.1664(4) 0.38575(12) 0.6714(3) 0.0977 1.0000 Uani . . . . . .
F2 F 0.3344(4) 0.44952(11) 0.80721(19) 0.0746 1.0000 Uani . . . . . .
F1 F 0.2937(5) 0.37416(11) 0.7923(3) 0.1080 1.0000 Uani . . . . . .
H11 H 0.2393 0.3960 0.0417 0.0376 1.0000 Uiso R . . . . .
H21 H 0.3709 0.4241 -0.0548 0.0469 1.0000 Uiso R . . . . .
H31 H 0.5797 0.4566 -0.0032 0.0525 1.0000 Uiso R . . . . .
H41 H 0.6461 0.4613 0.1405 0.0473 1.0000 Uiso R . . . . .
H71 H 0.6486 0.4830 0.2750 0.0540 1.0000 Uiso R . . . . .
H81 H 0.6836 0.4846 0.4204 0.0668 1.0000 Uiso R . . . . .
H91 H 0.5759 0.4302 0.4957 0.0554 1.0000 Uiso R . . . . .
H121 H 0.3657 0.3966 0.5290 0.0462 1.0000 Uiso R . . . . .
H131 H 0.2781 0.3360 0.5962 0.0558 1.0000 Uiso R . . . . .
H141 H 0.3018 0.2631 0.5444 0.0483 1.0000 Uiso R . . . . .
H151 H 0.4047 0.2504 0.4281 0.0413 1.0000 Uiso R . . . . .
H161 H 0.4798 0.3126 0.3571 0.0330 1.0000 Uiso R . . . . .
H181 H 0.2937 0.4816 0.2588 0.0441 1.0000 Uiso R . . . . .
H191 H 0.3435 0.5549 0.3107 0.0578 1.0000 Uiso R . . . . .
H201 H 0.2113 0.5869 0.3990 0.0586 1.0000 Uiso R . . . . .
H211 H 0.0389 0.5476 0.4424 0.0615 1.0000 Uiso R . . . . .
H221 H -0.0157 0.4753 0.3876 0.0488 1.0000 Uiso R . . . . .
H241 H -0.1711 0.3786 0.2398 0.0400 1.0000 Uiso R . . . . .
H251 H -0.3000 0.3397 0.3266 0.0496 1.0000 Uiso R . . . . .
H261 H -0.2233 0.3279 0.4663 0.0467 1.0000 Uiso R . . . . .
H271 H -0.0108 0.3563 0.5232 0.0457 1.0000 Uiso R . . . . .
H281 H 0.1169 0.3938 0.4401 0.0371 1.0000 Uiso R . . . . .
H301 H -0.0378 0.5001 0.1988 0.0293 1.0000 Uiso R . . . . .
H311 H -0.1433 0.5198 0.0639 0.0316 1.0000 Uiso R . . . . .
H321 H -0.1789 0.4661 -0.0434 0.0313 1.0000 Uiso R . . . . .
H362 H -0.2568 0.3217 -0.0578 0.0508 1.0000 Uiso R . . . . .
H361 H -0.3262 0.3647 -0.0239 0.0508 1.0000 Uiso R . . . . .
H363 H -0.2260 0.3343 0.0399 0.0504 1.0000 Uiso R . . . . .
H373 H -0.1761 0.3651 -0.1636 0.0610 1.0000 Uiso R . . . . .
H371 H -0.2348 0.4105 -0.1325 0.0606 1.0000 Uiso R . . . . .
H372 H -0.0821 0.4087 -0.1419 0.0604 1.0000 Uiso R . . . . .
H391 H 0.0234 0.3317 -0.1431 0.0365 1.0000 Uiso R . . . . .
H401 H 0.2058 0.2824 -0.1106 0.0385 1.0000 Uiso R . . . . .
H411 H 0.2927 0.2681 0.0297 0.0348 1.0000 Uiso R . . . . .
H451 H 0.4996 0.3285 0.1765 0.0435 1.0000 Uiso R . . . . .
H461 H 0.7014 0.2894 0.1785 0.0543 1.0000 Uiso R . . . . .
H471 H 0.7084 0.2111 0.1933 0.0510 1.0000 Uiso R . . . . .
H481 H 0.5115 0.1705 0.2035 0.0448 1.0000 Uiso R . . . . .
H491 H 0.3126 0.2111 0.2040 0.0385 1.0000 Uiso R . . . . .
H511 H 0.0805 0.2255 0.1459 0.0349 1.0000 Uiso R . . . . .
H521 H -0.0398 0.1762 0.2186 0.0413 1.0000 Uiso R . . . . .
H531 H -0.0667 0.1918 0.3562 0.0399 1.0000 Uiso R . . . . .
H541 H 0.0234 0.2576 0.4223 0.0374 1.0000 Uiso R . . . . .
H551 H 0.1461 0.3071 0.3484 0.0308 1.0000 Uiso R . . . . .

loop_
_atom_site_aniso_label
_atom_site_aniso_U_11
_atom_site_aniso_U_22
_atom_site_aniso_U_33
_atom_site_aniso_U_23
_atom_site_aniso_U_13
_atom_site_aniso_U_12
C1 0.030(2) 0.035(2) 0.029(2) 0.0081(19) 0.0051(18) 0.0030(18)
C2 0.039(3) 0.046(3) 0.036(3) 0.015(2) 0.013(2) 0.009(2)
C3 0.036(3) 0.049(3) 0.049(3) 0.023(2) 0.019(2) 0.005(2)
C4 0.023(2) 0.043(3) 0.058(3) 0.018(2) 0.010(2) -0.003(2)
C5 0.023(2) 0.024(2) 0.040(2) 0.0118(18) 0.0047(18) 0.0009(16)
C6 0.022(2) 0.028(2) 0.043(3) 0.0076(19) -0.0008(18) -0.0045(17)
C7 0.040(3) 0.039(3) 0.055(3) 0.014(2) -0.011(2) -0.017(2)
C8 0.056(3) 0.039(3) 0.059(3) 0.004(3) -0.020(3) -0.024(2)
C9 0.046(3) 0.048(3) 0.035(3) 0.002(2) -0.014(2) -0.009(2)
C10 0.024(2) 0.029(2) 0.034(2) 0.0027(18) -0.0055(17) -0.0008(17)
C11 0.023(2) 0.034(2) 0.022(2) 0.0032(17) -0.0053(16) 0.0019(17)
C12 0.047(3) 0.043(3) 0.024(2) 0.002(2) -0.002(2) 0.012(2)
C13 0.051(3) 0.063(3) 0.026(2) 0.010(2) 0.012(2) 0.013(3)
C14 0.038(3) 0.049(3) 0.037(3) 0.023(2) 0.004(2) 0.004(2)
C15 0.031(2) 0.032(2) 0.041(3) 0.008(2) 0.0046(19) 0.0021(18)
C16 0.023(2) 0.033(2) 0.026(2) -0.0002(17) 0.0028(16) -0.0001(17)
C17 0.031(2) 0.023(2) 0.025(2) -0.0058(17) -0.0066(17) 0.0039(17)
C18 0.035(2) 0.026(2) 0.042(3) -0.0069(19) -0.005(2) 0.0000(18)
C19 0.045(3) 0.028(2) 0.055(3) -0.003(2) -0.016(2) -0.005(2)
C20 0.064(3) 0.025(2) 0.048(3) -0.016(2) -0.023(3) 0.008(2)
C21 0.073(4) 0.035(3) 0.044(3) -0.018(2) 0.003(3) 0.011(3)
C22 0.050(3) 0.032(2) 0.041(3) -0.006(2) 0.010(2) 0.005(2)
C23 0.0228(19) 0.027(2) 0.024(2) -0.0015(16) 0.0080(16) 0.0062(16)
C24 0.025(2) 0.045(3) 0.028(2) 0.002(2) 0.0068(17) 0.0027(19)
C25 0.028(2) 0.057(3) 0.040(3) 0.003(2) 0.011(2) -0.003(2)
C26 0.042(3) 0.043(3) 0.038(3) 0.007(2) 0.022(2) 0.005(2)
C27 0.052(3) 0.037(2) 0.021(2) 0.0022(19) 0.009(2) 0.009(2)
C28 0.035(2) 0.029(2) 0.027(2) -0.0029(18) 0.0040(17) 0.0027(18)
C29 0.0167(18) 0.0245(19) 0.022(2) 0.0018(16) 0.0040(15) 0.0016(15)
C30 0.0191(19) 0.025(2) 0.033(2) -0.0008(17) 0.0062(16) 0.0017(16)
C31 0.0216(19) 0.023(2) 0.037(2) 0.0054(18) 0.0062(17) 0.0024(16)
C32 0.0194(19) 0.032(2) 0.027(2) 0.0082(18) 0.0025(16) 0.0001(16)
C33 0.0164(18) 0.028(2) 0.025(2) 0.0009(17) 0.0040(15) -0.0022(15)
C34 0.0147(17) 0.0204(19) 0.0227(19) 0.0029(15) 0.0038(14) 0.0009(14)
C35 0.026(2) 0.030(2) 0.0201(19) 0.0015(17) -0.0028(15) 0.0006(17)
C36 0.024(2) 0.033(2) 0.044(3) -0.008(2) -0.0043(19) -0.0020(18)
C37 0.044(3) 0.048(3) 0.025(2) 0.001(2) -0.005(2) 0.007(2)
C38 0.0219(19) 0.027(2) 0.023(2) -0.0013(16) 0.0019(16) -0.0038(16)
C39 0.032(2) 0.042(3) 0.019(2) -0.0052(18) 0.0036(17) -0.0059(19)
C40 0.032(2) 0.042(3) 0.025(2) -0.0092(19) 0.0102(18) -0.0014(19)
C41 0.026(2) 0.028(2) 0.026(2) -0.0079(17) 0.0063(16) 0.0002(16)
C42 0.0204(18) 0.0233(19) 0.0203(19) -0.0026(16) 0.0022(15) -0.0041(15)
C43 0.0217(18) 0.0201(19) 0.0190(19) -0.0040(15) 0.0062(15) -0.0038(15)
C44 0.0236(19) 0.028(2) 0.0191(19) -0.0011(16) 0.0028(15) 0.0085(16)
C45 0.027(2) 0.034(2) 0.049(3) -0.006(2) 0.011(2) 0.0044(18)
C46 0.025(2) 0.065(4) 0.052(3) -0.011(3) 0.012(2) 0.004(2)
C47 0.035(3) 0.063(3) 0.030(2) 0.000(2) 0.006(2) 0.028(2)
C48 0.046(3) 0.040(3) 0.024(2) 0.0022(19) 0.0074(19) 0.022(2)
C49 0.036(2) 0.031(2) 0.025(2) 0.0030(18) 0.0085(18) 0.0111(18)
C50 0.0161(18) 0.0197(19) 0.029(2) 0.0013(16) 0.0025(15) 0.0001(15)
C51 0.028(2) 0.028(2) 0.030(2) -0.0021(18) 0.0015(17) -0.0023(17)
C52 0.030(2) 0.027(2) 0.041(3) 0.0026(19) -0.0010(19) -0.0064(18)
C53 0.022(2) 0.032(2) 0.044(3) 0.012(2) 0.0047(18) -0.0020(17)
C54 0.026(2) 0.034(2) 0.035(2) 0.0049(19) 0.0097(18) 0.0038(18)
C55 0.0204(19) 0.022(2) 0.032(2) 0.0001(17) 0.0046(16) 0.0033(15)
Cu1 0.0158(3) 0.0190(3) 0.0225(3) 0.0000(2) 0.0029(2) -0.0013(2)
P2 0.0171(4) 0.0176(5) 0.0210(5) -0.0010(4) 0.0035(4) 0.0016(4)
O1 0.0206(13) 0.0190(13) 0.0205(13) -0.0016(11) 0.0043(10) 0.0017(10)
P1 0.0182(5) 0.0199(5) 0.0218(5) -0.0030(4) 0.0024(4) 0.0012(4)
N1 0.0202(16) 0.0266(17) 0.0316(19) 0.0067(15) 0.0060(14) 0.0011(14)
N2 0.0193(16) 0.0238(17) 0.0295(18) 0.0037(14) -0.0017(14) -0.0032(13)
P3 0.0728(9) 0.0197(5) 0.0636(9) -0.0003(6) 0.0406(7) -0.0011(6)
F3 0.081(2) 0.075(2) 0.078(2) -0.0225(19) 0.050(2) -0.0280(19)
F4 0.073(2) 0.053(2) 0.090(3) 0.0249(18) -0.0205(19) -0.0322(17)
F5 0.133(4) 0.044(2) 0.171(4) 0.009(2) 0.122(3) 0.018(2)
F6 0.099(3) 0.064(2) 0.142(4) -0.045(2) 0.057(3) -0.051(2)
F2 0.131(3) 0.058(2) 0.0330(17) 0.0043(15) 0.0056(18) 0.011(2)
F1 0.141(4) 0.0391(19) 0.164(4) 0.050(2) 0.088(3) 0.038(2)

loop_
_atom_type_symbol
_atom_type_scat_dispersion_real
_atom_type_scat_dispersion_imag
_atom_type_scat_Cromer_Mann_a1
_atom_type_scat_Cromer_Mann_b1
_atom_type_scat_Cromer_Mann_a2
_atom_type_scat_Cromer_Mann_b2
_atom_type_scat_Cromer_Mann_a3
_atom_type_scat_Cromer_Mann_b3
_atom_type_scat_Cromer_Mann_a4
_atom_type_scat_Cromer_Mann_b4
_atom_type_scat_Cromer_Mann_c
_atom_type_scat_source
C 0.0181 0.0091 2.3100 20.8439 1.0200 10.2075 1.5886 0.5687 0.8650 51.6512 0.2156 'International Tables Vol C 4.2.6.8 and 6.1.1.4'
H 0.0000 0.0000 0.4930 10.5109 0.3229 26.1257 0.1402 3.1424 0.0408 57.7998 0.0030 'International Tables Vol C 4.2.6.8 and 6.1.1.4'
N 0.0311 0.0180 12.2126 0.0057 3.1322 9.8933 2.0125 28.9975 1.1663 0.5826 -11.5290 'International Tables Vol C 4.2.6.8 and 6.1.1.4'
O 0.0492 0.0322 3.0485 13.2771 2.2868 5.7011 1.5463 0.3239 0.8670 32.9089 0.2508 'International Tables Vol C 4.2.6.8 and 6.1.1.4'
F 0.0727 0.0534 3.5392 10.2825 2.6412 4.2944 1.5170 0.2615 1.0243 26.1476 0.2776 'International Tables Vol C 4.2.6.8 and 6.1.1.4'
P 0.2955 0.4335 6.4345 1.9067 4.1791 27.1570 1.7800 0.5260 1.4908 68.1645 1.1149 'International Tables Vol C 4.2.6.8 and 6.1.1.4'
Cu -1.9646 0.5888 13.3380 3.5828 7.1676 0.2470 5.6158 11.3966 1.6735 64.8126 1.1910 'International Tables Vol C 4.2.6.8 and 6.1.1.4'

loop_
_geom_angle_atom_site_label_1
_geom_angle_site_symmetry_1
_geom_angle_atom_site_label_2
_geom_angle_site_symmetry_2
_geom_angle_atom_site_label_3
_geom_angle_site_symmetry_3
_geom_angle
_geom_angle_publ_flag
C2 . C1 . N1 . 123.3(4) yes
C2 . C1 . H11 . 120.4 no
N1 . C1 . H11 . 116.3 no
C1 . C2 . C3 . 118.5(4) yes
C1 . C2 . H21 . 120.4 no
C3 . C2 . H21 . 121.2 no
C2 . C3 . C4 . 119.5(4) yes
C2 . C3 . H31 . 121.5 no
C4 . C3 . H31 . 119.0 no
C3 . C4 . C5 . 119.4(4) yes
C3 . C4 . H41 . 119.9 no
C5 . C4 . H41 . 120.7 no
C4 . C5 . C6 . 123.3(4) yes
C4 . C5 . N1 . 121.4(4) yes
C6 . C5 . N1 . 115.3(3) yes
C5 . C6 . C7 . 121.9(4) yes
C5 . C6 . N2 . 115.5(4) yes
C7 . C6 . N2 . 122.6(4) yes
C6 . C7 . C8 . 118.7(4) yes
C6 . C7 . H71 . 120.7 no
C8 . C7 . H71 . 120.6 no
C7 . C8 . C9 . 119.4(4) yes
C7 . C8 . H81 . 118.4 no
C9 . C8 . H81 . 122.2 no
C8 . C9 . C10 . 119.6(5) yes
C8 . C9 . H91 . 121.8 no
C10 . C9 . H91 . 118.5 no
C9 . C10 . C11 . 121.0(4) yes
C9 . C10 . N2 . 121.2(4) yes
C11 . C10 . N2 . 117.7(3) yes
C10 . C11 . C12 . 121.7(4) yes
C10 . C11 . C16 . 119.0(4) yes
C12 . C11 . C16 . 119.2(4) yes
C11 . C12 . C13 . 120.3(4) yes
C11 . C12 . H121 . 119.1 no
C13 . C12 . H121 . 120.6 no
C12 . C13 . C14 . 120.0(4) yes
C12 . C13 . H131 . 119.4 no
C14 . C13 . H131 . 120.6 no
C13 . C14 . C15 . 120.5(4) yes
C13 . C14 . H141 . 120.7 no
C15 . C14 . H141 . 118.7 no
C14 . C15 . C16 . 119.5(4) yes
C14 . C15 . H151 . 120.9 no
C16 . C15 . H151 . 119.7 no
C15 . C16 . C11 . 120.4(4) yes
C15 . C16 . H161 . 120.9 no
C11 . C16 . H161 . 118.7 no
C18 . C17 . C22 . 119.0(4) yes
C18 . C17 . P1 . 117.3(3) yes
C22 . C17 . P1 . 123.7(3) yes
C17 . C18 . C19 . 121.0(5) yes
C17 . C18 . H181 . 118.1 no
C19 . C18 . H181 . 120.9 no
C18 . C19 . C20 . 119.0(5) yes
C18 . C19 . H191 . 120.2 no
C20 . C19 . H191 . 120.7 no
C19 . C20 . C21 . 121.1(4) yes
C19 . C20 . H201 . 119.3 no
C21 . C20 . H201 . 119.6 no
C20 . C21 . C22 . 119.9(5) yes
C20 . C21 . H211 . 119.8 no
C22 . C21 . H211 . 120.3 no
C21 . C22 . C17 . 120.0(5) yes
C21 . C22 . H221 . 120.6 no
C17 . C22 . H221 . 119.4 no
C24 . C23 . C28 . 118.2(4) yes
C24 . C23 . P1 . 123.3(3) yes
C28 . C23 . P1 . 118.3(3) yes
C23 . C24 . C25 . 120.6(4) yes
C23 . C24 . H241 . 119.0 no
C25 . C24 . H241 . 120.5 no
C24 . C25 . C26 . 120.8(4) yes
C24 . C25 . H251 . 120.8 no
C26 . C25 . H251 . 118.3 no
C25 . C26 . C27 . 119.6(4) yes
C25 . C26 . H261 . 119.8 no
C27 . C26 . H261 . 120.7 no
C26 . C27 . C28 . 119.7(4) yes
C26 . C27 . H271 . 122.6 no
C28 . C27 . H271 . 117.7 no
C23 . C28 . C27 . 121.2(4) yes
C23 . C28 . H281 . 119.5 no
C27 . C28 . H281 . 119.3 no
C30 . C29 . C34 . 117.6(3) yes
C30 . C29 . P1 . 122.5(3) yes
C34 . C29 . P1 . 119.5(3) yes
C29 . C30 . C31 . 119.8(4) yes
C29 . C30 . H301 . 119.6 no
C31 . C30 . H301 . 120.6 no
C30 . C31 . C32 . 121.1(4) yes
C30 . C31 . H311 . 118.7 no
C32 . C31 . H311 . 120.1 no
C31 . C32 . C33 . 120.5(4) yes
C31 . C32 . H321 . 119.8 no
C33 . C32 . H321 . 119.7 no
C32 . C33 . C34 . 117.2(4) yes
C32 . C33 . C35 . 125.0(3) yes
C34 . C33 . C35 . 117.7(3) yes
C29 . C34 . C33 . 123.6(3) yes
C29 . C34 . O1 . 116.9(3) yes
C33 . C34 . O1 . 119.5(3) yes
C33 . C35 . C36 . 108.3(3) yes
C33 . C35 . C37 . 112.5(3) yes
C36 . C35 . C37 . 109.1(3) yes
C33 . C35 . C38 . 105.9(3) yes
C36 . C35 . C38 . 108.0(3) yes
C37 . C35 . C38 . 112.8(3) yes
C35 . C36 . H362 . 105.9 no
C35 . C36 . H361 . 110.3 no
H362 . C36 . H361 . 110.4 no
C35 . C36 . H363 . 109.5 no
H362 . C36 . H363 . 110.1 no
H361 . C36 . H363 . 110.4 no
C35 . C37 . H373 . 106.5 no
C35 . C37 . H371 . 108.7 no
H373 . C37 . H371 . 109.9 no
C35 . C37 . H372 . 110.1 no
H373 . C37 . H372 . 111.6 no
H371 . C37 . H372 . 109.9 no
C35 . C38 . C39 . 125.0(4) yes
C35 . C38 . C43 . 117.8(3) yes
C39 . C38 . C43 . 117.2(4) yes
C38 . C39 . C40 . 121.0(4) yes
C38 . C39 . H391 . 118.5 no
C40 . C39 . H391 . 120.5 no
C39 . C40 . C41 . 120.4(4) yes
C39 . C40 . H401 . 120.9 no
C41 . C40 . H401 . 118.7 no
C40 . C41 . C42 . 120.3(4) yes
C40 . C41 . H411 . 120.7 no
C42 . C41 . H411 . 119.0 no
C41 . C42 . C43 . 117.6(3) yes
C41 . C42 . P2 . 124.6(3) yes
C43 . C42 . P2 . 117.2(3) yes
C38 . C43 . C42 . 123.4(3) yes
C38 . C43 . O1 . 119.4(3) yes
C42 . C43 . O1 . 117.2(3) yes
C45 . C44 . C49 . 118.5(4) yes
C45 . C44 . P2 . 117.3(3) yes
C49 . C44 . P2 . 124.2(3) yes
C44 . C45 . C46 . 121.0(4) yes
C44 . C45 . H451 . 117.9 no
C46 . C45 . H451 . 121.1 no
C45 . C46 . C47 . 119.6(5) yes
C45 . C46 . H461 . 119.9 no
C47 . C46 . H461 . 120.5 no
C46 . C47 . C48 . 120.3(4) yes
C46 . C47 . H471 . 119.9 no
C48 . C47 . H471 . 119.8 no
C47 . C48 . C49 . 119.4(4) yes
C47 . C48 . H481 . 121.1 no
C49 . C48 . H481 . 119.4 no
C48 . C49 . C44 . 121.1(4) yes
C48 . C49 . H491 . 120.6 no
C44 . C49 . H491 . 118.2 no
C51 . C50 . C55 . 119.3(4) yes
C51 . C50 . P2 . 122.2(3) yes
C55 . C50 . P2 . 118.4(3) yes
C50 . C51 . C52 . 120.4(4) yes
C50 . C51 . H511 . 119.8 no
C52 . C51 . H511 . 119.8 no
C51 . C52 . C53 . 119.7(4) yes
C51 . C52 . H521 . 120.3 no
C53 . C52 . H521 . 119.9 no
C52 . C53 . C54 . 120.3(4) yes
C52 . C53 . H531 . 118.7 no
C54 . C53 . H531 . 120.9 no
C53 . C54 . C55 . 119.9(4) yes
C53 . C54 . H541 . 119.6 no
C55 . C54 . H541 . 120.5 no
C54 . C55 . C50 . 120.3(4) yes
C54 . C55 . H551 . 120.5 no
C50 . C55 . H551 . 119.2 no
P2 . Cu1 . P1 . 117.10(4) yes
P2 . Cu1 . N1 . 105.87(10) yes
P1 . Cu1 . N1 . 111.16(9) yes
P2 . Cu1 . N2 . 123.69(9) yes
P1 . Cu1 . N2 . 112.04(10) yes
N1 . Cu1 . N2 . 79.24(13) yes
C44 . P2 . C42 . 102.69(17) yes
C44 . P2 . C50 . 104.33(17) yes
C42 . P2 . C50 . 104.55(17) yes
C44 . P2 . Cu1 . 114.88(13) yes
C42 . P2 . Cu1 . 108.87(13) yes
C50 . P2 . Cu1 . 119.77(13) yes
C34 . O1 . C43 . 114.2(3) yes
C29 . P1 . C23 . 104.99(17) yes
C29 . P1 . C17 . 101.68(18) yes
C23 . P1 . C17 . 104.30(19) yes
C29 . P1 . Cu1 . 109.26(12) yes
C23 . P1 . Cu1 . 118.93(12) yes
C17 . P1 . Cu1 . 115.84(14) yes
C1 . N1 . C5 . 118.0(3) yes
C1 . N1 . Cu1 . 127.5(3) yes
C5 . N1 . Cu1 . 113.8(3) yes
C6 . N2 . C10 . 118.4(3) yes
C6 . N2 . Cu1 . 112.0(3) yes
C10 . N2 . Cu1 . 125.2(3) yes
F3 . P3 . F4 . 89.8(2) yes
F3 . P3 . F5 . 179.5(3) yes
F4 . P3 . F5 . 90.5(2) yes
F3 . P3 . F6 . 90.49(19) yes
F4 . P3 . F6 . 89.9(2) yes
F5 . P3 . F6 . 89.8(2) yes
F3 . P3 . F2 . 88.5(2) yes
F4 . P3 . F2 . 89.11(17) yes
F5 . P3 . F2 . 91.1(2) yes
F6 . P3 . F2 . 178.6(2) yes
F3 . P3 . F1 . 90.0(2) yes
F4 . P3 . F1 . 178.3(3) yes
F5 . P3 . F1 . 89.7(2) yes
F6 . P3 . F1 . 88.4(3) yes
F2 . P3 . F1 . 92.6(2) yes

loop_
_geom_bond_atom_site_label_1
_geom_bond_site_symmetry_1
_geom_bond_atom_site_label_2
_geom_bond_site_symmetry_2
_geom_bond_distance
_geom_bond_publ_flag
C1 . C2 . 1.382(6) yes
C1 . N1 . 1.346(5) yes
C1 . H11 . 0.971 no
C2 . C3 . 1.366(7) yes
C2 . H21 . 0.959 no
C3 . C4 . 1.374(7) yes
C3 . H31 . 0.969 no
C4 . C5 . 1.402(6) yes
C4 . H41 . 0.962 no
C5 . C6 . 1.485(6) yes
C5 . N1 . 1.340(5) yes
C6 . C7 . 1.383(6) yes
C6 . N2 . 1.356(5) yes
C7 . C8 . 1.378(7) yes
C7 . H71 . 0.967 no
C8 . C9 . 1.377(7) yes
C8 . H81 . 0.953 no
C9 . C10 . 1.396(6) yes
C9 . H91 . 0.953 no
C10 . C11 . 1.493(6) yes
C10 . N2 . 1.348(5) yes
C11 . C12 . 1.380(6) yes
C11 . C16 . 1.388(6) yes
C12 . C13 . 1.384(7) yes
C12 . H121 . 0.953 no
C13 . C14 . 1.376(7) yes
C13 . H131 . 0.976 no
C14 . C15 . 1.373(6) yes
C14 . H141 . 0.937 no
C15 . C16 . 1.392(6) yes
C15 . H151 . 0.963 no
C16 . H161 . 0.965 no
C17 . C18 . 1.388(6) yes
C17 . C22 . 1.387(6) yes
C17 . P1 . 1.830(4) yes
C18 . C19 . 1.393(6) yes
C18 . H181 . 0.958 no
C19 . C20 . 1.370(7) yes
C19 . H191 . 0.949 no
C20 . C21 . 1.372(8) yes
C20 . H201 . 0.932 no
C21 . C22 . 1.396(6) yes
C21 . H211 . 0.948 no
C22 . H221 . 0.956 no
C23 . C24 . 1.381(6) yes
C23 . C28 . 1.393(5) yes
C23 . P1 . 1.831(4) yes
C24 . C25 . 1.389(6) yes
C24 . H241 . 0.969 no
C25 . C26 . 1.374(6) yes
C25 . H251 . 0.947 no
C26 . C27 . 1.380(7) yes
C26 . H261 . 0.960 no
C27 . C28 . 1.392(6) yes
C27 . H271 . 0.936 no
C28 . H281 . 0.956 no
C29 . C30 . 1.400(5) yes
C29 . C34 . 1.394(5) yes
C29 . P1 . 1.839(4) yes
C30 . C31 . 1.387(6) yes
C30 . H301 . 0.984 no
C31 . C32 . 1.388(6) yes
C31 . H311 . 0.966 no
C32 . C33 . 1.393(6) yes
C32 . H321 . 0.949 no
C33 . C34 . 1.391(5) yes
C33 . C35 . 1.535(5) yes
C34 . O1 . 1.397(4) yes
C35 . C36 . 1.553(6) yes
C35 . C37 . 1.526(5) yes
C35 . C38 . 1.531(5) yes
C36 . H362 . 0.971 no
C36 . H361 . 0.974 no
C36 . H363 . 0.989 no
C37 . H373 . 0.980 no
C37 . H371 . 0.961 no
C37 . H372 . 0.977 no
C38 . C39 . 1.394(6) yes
C38 . C43 . 1.394(5) yes
C39 . C40 . 1.382(6) yes
C39 . H391 . 0.953 no
C40 . C41 . 1.389(6) yes
C40 . H401 . 0.966 no
C41 . C42 . 1.401(5) yes
C41 . H411 . 0.963 no
C42 . C43 . 1.385(5) yes
C42 . P2 . 1.834(4) yes
C43 . O1 . 1.394(4) yes
C44 . C45 . 1.385(6) yes
C44 . C49 . 1.385(6) yes
C44 . P2 . 1.837(4) yes
C45 . C46 . 1.384(6) yes
C45 . H451 . 0.971 no
C46 . C47 . 1.383(7) yes
C46 . H461 . 0.946 no
C47 . C48 . 1.380(7) yes
C47 . H471 . 0.962 no
C48 . C49 . 1.386(6) yes
C48 . H481 . 0.988 no
C49 . H491 . 0.962 no
C50 . C51 . 1.398(5) yes
C50 . C55 . 1.386(5) yes
C50 . P2 . 1.826(4) yes
C51 . C52 . 1.385(6) yes
C51 . H511 . 0.951 no
C52 . C53 . 1.390(6) yes
C52 . H521 . 0.955 no
C53 . C54 . 1.380(6) yes
C53 . H531 . 0.959 no
C54 . C55 . 1.396(6) yes
C54 . H541 . 0.965 no
C55 . H551 . 0.951 no
Cu1 . P2 . 2.2497(11) yes
Cu1 . P1 . 2.2672(11) yes
Cu1 . N1 . 2.104(3) yes
Cu1 . N2 . 2.099(3) yes
P3 . F3 . 1.594(3) yes
P3 . F4 . 1.572(3) yes
P3 . F5 . 1.576(3) yes
P3 . F6 . 1.595(4) yes
P3 . F2 . 1.600(4) yes
P3 . F1 . 1.562(4) yes
